data_7060114
loop_
_publ_author_name
'Chauhan, Rohit Singh'
'Singh, Saurabh Kumar'
'Tyagi, Adish'
'Golen, James A.'
'Rheingold, Arnold L.'

_publ_section_title
;
 A serendipitous isolation of cocrystallized platinum--tin complexes:
 synthesis, structure and theoretical exploration
;
_journal_issue 48
_journal_name_full 'New Journal of Chemistry'
_journal_page_first 20945
_journal_page_last 20955
_journal_paper_doi 10.1039/D0NJ04639F
_journal_volume 44
_journal_year 2020
_chemical_formula_sum 'C45 H67 Cl5 N2 O4 P2 Pt Se Sn5'
_chemical_formula_weight 1806.69
_space_group_crystal_system monoclinic
_space_group_IT_number 9
_space_group_name_Hall 'C -2yc'
_space_group_name_H-M_alt 'C 1 c 1'
_atom_sites_solution_hydrogens geom
_atom_sites_solution_primary direct
_atom_sites_solution_secondary 'Fourier difference maps'
_audit_creation_method SHELXL-2014/6
_audit_update_record
;
2020-11-04 deposited with the CCDC.	2020-11-10 downloaded from the CCDC.
;
_cell_angle_alpha 90
_cell_angle_beta 120.445(2)
_cell_angle_gamma 90
_cell_formula_units_Z 4
_cell_length_a 14.1404(11)
_cell_length_b 35.420(3)
_cell_length_c 13.8364(11)
_cell_measurement_reflns_used 5586
_cell_measurement_temperature 100(2)
_cell_measurement_theta_max 25.25
_cell_measurement_theta_min 2.40
_cell_volume 5974.5(8)
_computing_cell_refinement 'Bruker SAINT'
_computing_data_collection 'Bruker APEX2'
_computing_data_reduction 'Bruker SAINT'
_computing_molecular_graphics 'Bruker SHELXTL'
_computing_publication_material 'Bruker SHELXTL'
_computing_structure_refinement 'SHELXL-2014/6 (Sheldrick, 2014)'
_computing_structure_solution 'SHELXS-97 (Sheldrick, 2008)'
_diffrn_ambient_temperature 100(2)
_diffrn_measured_fraction_theta_full 0.994
_diffrn_measured_fraction_theta_max 0.994
_diffrn_measurement_device_type 'Bruker APEX-II CCD'
_diffrn_measurement_method '\f and \w scans'
_diffrn_radiation_type MoK\a
_diffrn_radiation_wavelength 0.71073
_diffrn_reflns_av_R_equivalents 0.0426
_diffrn_reflns_av_unetI/netI 0.0616
_diffrn_reflns_Laue_measured_fraction_full 0.994
_diffrn_reflns_Laue_measured_fraction_max 0.994
_diffrn_reflns_limit_h_max 16
_diffrn_reflns_limit_h_min -16
_diffrn_reflns_limit_k_max 42
_diffrn_reflns_limit_k_min -42
_diffrn_reflns_limit_l_max 16
_diffrn_reflns_limit_l_min -16
_diffrn_reflns_number 21288
_diffrn_reflns_point_group_measured_fraction_full 0.994
_diffrn_reflns_point_group_measured_fraction_max 0.994
_diffrn_reflns_theta_full 25.000
_diffrn_reflns_theta_max 25.306
_diffrn_reflns_theta_min 2.300
_exptl_absorpt_coefficient_mu 5.316
_exptl_absorpt_correction_T_max 0.885
_exptl_absorpt_correction_T_min 0.380
_exptl_absorpt_correction_type multi-scan
_exptl_absorpt_process_details sadabs
_exptl_crystal_colour yellow
_exptl_crystal_density_diffrn 2.009
_exptl_crystal_description plate
_exptl_crystal_F_000 3440
_exptl_crystal_size_max 0.200
_exptl_crystal_size_mid 0.100
_exptl_crystal_size_min 0.020
_refine_diff_density_max 1.725
_refine_diff_density_min -0.744
_refine_diff_density_rms 0.164
_refine_ls_abs_structure_details
; 
 Refined as an inversion twin. 
;
_refine_ls_abs_structure_Flack 0.408(6)
_refine_ls_extinction_method none
_refine_ls_goodness_of_fit_ref 1.033
_refine_ls_hydrogen_treatment constr
_refine_ls_matrix_type full
_refine_ls_number_parameters 599
_refine_ls_number_reflns 10234
_refine_ls_number_restraints 20
_refine_ls_restrained_S_all 1.033
_refine_ls_R_factor_all 0.0417
_refine_ls_R_factor_gt 0.0353
_refine_ls_shift/su_max 0.005
_refine_ls_shift/su_mean 0.000
_refine_ls_structure_factor_coef Fsqd
_refine_ls_weighting_details 'w=1/[\s^2^(Fo^2^)+(0.0215P)^2^+31.3672P] where P=(Fo^2^+2Fc^2^)/3'
_refine_ls_weighting_scheme calc
_refine_ls_wR_factor_gt 0.0720
_refine_ls_wR_factor_ref 0.0744
_reflns_Friedel_coverage 0.996
_reflns_Friedel_fraction_full 0.994
_reflns_Friedel_fraction_max 0.994
_reflns_number_gt 9423
_reflns_number_total 10234
_reflns_threshold_expression 'I > 2\s(I)'
_cod_data_source_file d0nj04639f2.cif
_cod_data_source_block rohit23b
_cod_depositor_comments
;
The following automatic conversions were performed:

data item '_atom_sites_solution_primary' value 'direct methods' was
changed to 'direct'.

Automatic conversion script
Id: cif_fix_values 7556 2019-12-06 15:28:31Z antanas 

 Adding full bibliography for 7060114--7060115.cif.
;
_cod_original_cell_volume 5974.4(8)
_cod_original_sg_symbol_H-M 'C c'
_cod_database_code 7060114
_shelx_space_group_comment
; 
The symmetry employed for this shelxl refinement is uniquely defined 
by the following loop, which should always be used as a source of 
symmetry information in preference to the above space-group names. 
They are only intended as comments. 
;
_shelx_estimated_absorpt_t_min 0.416
_shelx_estimated_absorpt_t_max 0.901
_shelxl_version_number 2014/6

loop_
_space_group_symop_operation_xyz
'x, y, z'
'x, -y, z+1/2'
'x+1/2, y+1/2, z'
'x+1/2, -y+1/2, z+1/2'

loop_
_atom_site_label
_atom_site_type_symbol
_atom_site_fract_x
_atom_site_fract_y
_atom_site_fract_z
_atom_site_U_iso_or_equiv
_atom_site_adp_type
_atom_site_occupancy
_atom_site_site_symmetry_order
_atom_site_calc_flag
_atom_site_refinement_flags_posn
_atom_site_refinement_flags_adp
_atom_site_refinement_flags_occupancy
_atom_site_disorder_assembly
_atom_site_disorder_group
Pt1 Pt 0.25032(4) 0.94924(2) 0.72062(4) 0.01553(12) Uani 1 1 d . . . . .
Se1 Se 0.10210(11) 0.91426(4) 0.72590(12) 0.0247(3) Uani 1 1 d . . . . .
Sn1 Sn 0.43750(7) 0.73025(2) 0.38081(7) 0.0160(2) Uani 1 1 d . . . . .
Sn2 Sn 0.34821(6) 0.81644(2) 0.46494(7) 0.0162(2) Uani 1 1 d . . . . .
Sn3 Sn 0.29212(7) 0.73486(2) 0.54248(7) 0.01360(19) Uani 1 1 d . . . . .
Sn4 Sn 0.21063(7) 0.80607(2) 0.64252(7) 0.0173(2) Uani 1 1 d . . . . .
Sn5 Sn 0.14324(7) 0.71787(2) 0.70953(7) 0.0179(2) Uani 1 1 d . . . . .
P1 P 0.1407(3) 0.98094(9) 0.5623(3) 0.0165(7) Uani 1 1 d . . . . .
P2 P 0.4036(3) 0.97520(9) 0.7333(3) 0.0160(7) Uani 1 1 d . . . . .
Cl1 Cl 0.4773(3) 0.79781(9) 0.3349(3) 0.0262(8) Uani 1 1 d . . . . .
Cl2 Cl 0.3764(3) 0.66943(9) 0.4306(3) 0.0291(8) Uani 1 1 d . . . . .
Cl3 Cl 0.2813(3) 0.87921(8) 0.5233(3) 0.0190(7) Uani 1 1 d . . . . .
Cl4 Cl 0.1152(3) 0.79093(10) 0.7645(3) 0.0272(8) Uani 1 1 d . . . . .
Cl5 Cl 0.1923(3) 0.65880(9) 0.6507(3) 0.0291(8) Uani 1 1 d . . . . .
O1 O 0.3640(7) 0.7570(2) 0.4485(8) 0.018(2) Uani 1 1 d . . . . .
O2 O 0.2835(7) 0.7921(2) 0.5485(8) 0.0174(19) Uani 1 1 d . . . . .
O3 O 0.2192(7) 0.7487(2) 0.6494(8) 0.018(2) Uani 1 1 d . . . . .
O4 O 0.6404(8) 0.9777(3) 0.6172(9) 0.039(3) Uani 1 1 d . . . . .
N1 N 0.3174(9) 0.9168(3) 0.8689(10) 0.026(3) Uani 1 1 d . . . . .
N2 N 0.7542(10) 0.9301(4) 0.6315(13) 0.049(4) Uani 1 1 d . . . . .
C1 C 0.2268(11) 0.9008(4) 0.8649(12) 0.023(3) Uani 1 1 d . U . . .
C2 C 0.2332(13) 0.8784(4) 0.9471(13) 0.033(4) Uani 1 1 d . U . . .
H2A H 0.1692 0.8668 0.9398 0.039 Uiso 1 1 calc R U . . .
C3 C 0.3354(12) 0.8725(4) 1.0431(13) 0.032(4) Uani 1 1 d . . . . .
H3A H 0.3425 0.8574 1.1032 0.038 Uiso 1 1 calc R U . . .
C4 C 0.4249(12) 0.8891(4) 1.0478(13) 0.030(4) Uani 1 1 d . . . . .
H4A H 0.4955 0.8854 1.1119 0.036 Uiso 1 1 calc R U . . .
C5 C 0.4136(11) 0.9112(4) 0.9601(12) 0.027(3) Uani 1 1 d . . . . .
H5A H 0.4769 0.9227 0.9657 0.033 Uiso 1 1 calc R U . . .
C6 C 0.0098(10) 0.9587(4) 0.4676(11) 0.018(3) Uani 1 1 d . . . . .
C7 C 0.0038(10) 0.9205(4) 0.4459(11) 0.019(3) Uani 1 1 d . . . . .
H7A H 0.0670 0.9053 0.4877 0.023 Uiso 1 1 calc R U . . .
C8 C -0.0924(10) 0.9041(4) 0.3645(11) 0.025(3) Uani 1 1 d . . . . .
H8A H -0.0965 0.8777 0.3522 0.030 Uiso 1 1 calc R U . . .
C9 C -0.1844(11) 0.9273(4) 0.3000(12) 0.029(4) Uani 1 1 d . . . . .
H9A H -0.2507 0.9163 0.2430 0.034 Uiso 1 1 calc R U . . .
C10 C -0.1795(12) 0.9653(4) 0.3183(13) 0.033(4) Uani 1 1 d . . . . .
H10A H -0.2421 0.9806 0.2736 0.040 Uiso 1 1 calc R U . . .
C11 C -0.0829(10) 0.9819(4) 0.4026(12) 0.025(3) Uani 1 1 d . . . . .
H11A H -0.0795 1.0083 0.4161 0.030 Uiso 1 1 calc R U . . .
C12 C 0.1044(10) 1.0260(4) 0.5949(10) 0.017(3) Uani 1 1 d . . . . .
C13 C 0.0630(11) 1.0259(4) 0.6676(12) 0.029(4) Uani 1 1 d . . . . .
H13A H 0.0625 1.0028 0.7024 0.035 Uiso 1 1 calc R U . . .
C14 C 0.0230(11) 1.0578(4) 0.6909(13) 0.032(4) Uani 1 1 d . . . . .
H14A H -0.0052 1.0569 0.7402 0.038 Uiso 1 1 calc R U . . .
C15 C 0.0249(11) 1.0919(4) 0.6397(13) 0.028(3) Uani 1 1 d . . . . .
H15A H -0.0010 1.1146 0.6551 0.033 Uiso 1 1 calc R U . . .
C16 C 0.0645(12) 1.0921(4) 0.5674(15) 0.036(4) Uani 1 1 d . . . . .
H16A H 0.0653 1.1150 0.5321 0.044 Uiso 1 1 calc R U . . .
C17 C 0.1029(11) 1.0597(4) 0.5456(13) 0.032(4) Uani 1 1 d . . . . .
H17A H 0.1292 1.0606 0.4946 0.038 Uiso 1 1 calc R U . . .
C18 C 0.1912(10) 0.9894(4) 0.4672(10) 0.016(3) Uani 1 1 d . . . . .
H18A H 0.1885 0.9652 0.4302 0.019 Uiso 1 1 calc R U . . .
H18B H 0.1395 1.0068 0.4081 0.019 Uiso 1 1 calc R U . . .
C19 C 0.3083(9) 1.0058(3) 0.5164(11) 0.015(3) Uani 1 1 d . . . . .
H19A H 0.3215 1.0119 0.4543 0.018 Uiso 1 1 calc R U . . .
H19B H 0.3138 1.0296 0.5565 0.018 Uiso 1 1 calc R U . . .
C20 C 0.3973(10) 0.9782(3) 0.5977(11) 0.017(3) Uani 1 1 d . . . . .
H20A H 0.4695 0.9865 0.6102 0.020 Uiso 1 1 calc R U . . .
H20B H 0.3820 0.9528 0.5632 0.020 Uiso 1 1 calc R U . . .
C21 C 0.4357(10) 1.0233(3) 0.7839(11) 0.014(3) Uani 1 1 d . . . . .
C22 C 0.3728(11) 1.0420(3) 0.8204(11) 0.021(3) Uani 1 1 d . . . . .
H22A H 0.3130 1.0294 0.8195 0.025 Uiso 1 1 calc R U . . .
C23 C 0.3979(12) 1.0795(4) 0.8587(12) 0.027(3) Uani 1 1 d . . . . .
H23A H 0.3549 1.0926 0.8828 0.032 Uiso 1 1 calc R U . . .
C24 C 0.4854(12) 1.0968(4) 0.8604(12) 0.031(4) Uani 1 1 d . . . . .
H24A H 0.5032 1.1220 0.8872 0.038 Uiso 1 1 calc R U . . .
C25 C 0.5478(12) 1.0788(4) 0.8248(13) 0.032(4) Uani 1 1 d . . . . .
H25A H 0.6069 1.0915 0.8247 0.038 Uiso 1 1 calc R U . . .
C26 C 0.5234(11) 1.0416(4) 0.7887(12) 0.026(3) Uani 1 1 d . U . . .
H26A H 0.5684 1.0286 0.7669 0.031 Uiso 1 1 calc R U . . .
C27 C 0.5262(9) 0.9486(3) 0.8176(11) 0.017(3) Uani 1 1 d . . . . .
C28 C 0.6093(11) 0.9625(4) 0.9223(12) 0.031(4) Uani 1 1 d . . . . .
H28A H 0.6022 0.9866 0.9479 0.037 Uiso 1 1 calc R U . . .
C29 C 0.7027(11) 0.9401(4) 0.9881(13) 0.032(4) Uani 1 1 d . . . . .
H29A H 0.7597 0.9492 1.0582 0.038 Uiso 1 1 calc R U . . .
C30 C 0.7109(10) 0.9055(4) 0.9508(12) 0.028(3) Uani 1 1 d . . . . .
H30A H 0.7743 0.8906 0.9957 0.034 Uiso 1 1 calc R U . . .
C31 C 0.6312(10) 0.8917(4) 0.8515(12) 0.027(3) Uani 1 1 d . . . . .
H31A H 0.6395 0.8674 0.8273 0.033 Uiso 1 1 calc R U . . .
C32 C 0.5384(10) 0.9125(4) 0.7856(11) 0.020(3) Uani 1 1 d . . . . .
H32A H 0.4818 0.9021 0.7172 0.024 Uiso 1 1 calc R U . . .
C33 C 0.6047(11) 0.7222(4) 0.5058(12) 0.027(3) Uani 1 1 d . . . . .
H33D H 0.6229 0.6953 0.5112 0.041 Uiso 1 1 calc R U . . .
H33E H 0.6167 0.7311 0.5782 0.041 Uiso 1 1 calc R U . . .
H33F H 0.6516 0.7364 0.4856 0.041 Uiso 1 1 calc R U . . .
C34 C 0.3358(11) 0.7178(4) 0.2103(11) 0.022(3) Uani 1 1 d . . . . .
H34B H 0.2700 0.7047 0.1990 0.033 Uiso 1 1 calc R U . . .
H34C H 0.3754 0.7017 0.1851 0.033 Uiso 1 1 calc R U . . .
H34D H 0.3145 0.7413 0.1669 0.033 Uiso 1 1 calc R U . . .
C35 C 0.5118(10) 0.8305(4) 0.5856(12) 0.026(3) Uani 1 1 d . . . . .
H35D H 0.5622 0.8138 0.5769 0.039 Uiso 1 1 calc R U . . .
H35E H 0.5227 0.8275 0.6610 0.039 Uiso 1 1 calc R U . . .
H35F H 0.5263 0.8568 0.5748 0.039 Uiso 1 1 calc R U . . .
C36 C 0.2297(10) 0.8282(4) 0.2984(11) 0.022(3) Uani 1 1 d . . . . .
H36A H 0.2279 0.8077 0.2500 0.032 Uiso 1 1 calc R U . . .
H36B H 0.2481 0.8519 0.2753 0.032 Uiso 1 1 calc R U . . .
H36C H 0.1576 0.8305 0.2919 0.032 Uiso 1 1 calc R U . . .
C37 C 0.4331(10) 0.7117(4) 0.6801(12) 0.025(3) Uani 1 1 d . . . . .
H37A H 0.4882 0.7065 0.6588 0.037 Uiso 1 1 calc R U . . .
H37B H 0.4137 0.6881 0.7030 0.037 Uiso 1 1 calc R U . . .
H37C H 0.4631 0.7296 0.7427 0.037 Uiso 1 1 calc R U . . .
C38 C 0.1415(10) 0.7147(4) 0.4081(12) 0.022(3) Uani 1 1 d . . . . .
H38A H 0.1479 0.7116 0.3413 0.034 Uiso 1 1 calc R U . . .
H38B H 0.0831 0.7329 0.3923 0.034 Uiso 1 1 calc R U . . .
H38C H 0.1237 0.6904 0.4286 0.034 Uiso 1 1 calc R U . . .
C39 C 0.3484(10) 0.8293(4) 0.7840(11) 0.026(3) Uani 1 1 d . . . . .
H39A H 0.4141 0.8150 0.8002 0.040 Uiso 1 1 calc R U . . .
H39B H 0.3378 0.8280 0.8486 0.040 Uiso 1 1 calc R U . . .
H39C H 0.3573 0.8557 0.7690 0.040 Uiso 1 1 calc R U . . .
C40 C 0.0558(10) 0.8227(4) 0.5097(12) 0.025(3) Uani 1 1 d . . . . .
H40A H 0.0652 0.8370 0.4545 0.038 Uiso 1 1 calc R U . . .
H40B H 0.0193 0.8386 0.5389 0.038 Uiso 1 1 calc R U . . .
H40C H 0.0110 0.8003 0.4739 0.038 Uiso 1 1 calc R U . . .
C41 C 0.2459(11) 0.7077(4) 0.8811(12) 0.031(4) Uani 1 1 d . . . . .
H41A H 0.2356 0.6817 0.8982 0.046 Uiso 1 1 calc R U . . .
H41B H 0.2275 0.7253 0.9239 0.046 Uiso 1 1 calc R U . . .
H41C H 0.3224 0.7114 0.9015 0.046 Uiso 1 1 calc R U . . .
C42 C -0.0254(9) 0.7184(3) 0.5844(11) 0.016(3) Uani 1 1 d . . . . .
H42A H -0.0396 0.6988 0.5287 0.024 Uiso 1 1 calc R U . . .
H42B H -0.0446 0.7432 0.5477 0.024 Uiso 1 1 calc R U . . .
H42C H -0.0698 0.7135 0.6191 0.024 Uiso 1 1 calc R U . . .
C43 C 0.6722(13) 0.9453(5) 0.6366(14) 0.041(4) Uani 1 1 d . . . . .
H43A H 0.6330 0.9289 0.6581 0.049 Uiso 1 1 calc R U . . .
C44 C 0.7839(17) 0.8915(5) 0.650(2) 0.079(7) Uani 1 1 d . . . . .
H44A H 0.7524 0.8798 0.6920 0.119 Uiso 1 1 calc R U . . .
H44B H 0.8640 0.8892 0.6937 0.119 Uiso 1 1 calc R U . . .
H44C H 0.7557 0.8786 0.5781 0.119 Uiso 1 1 calc R U . . .
C45 C 0.8134(15) 0.9530(6) 0.5916(19) 0.072(7) Uani 1 1 d . . . . .
H45A H 0.7730 0.9765 0.5591 0.108 Uiso 1 1 calc R U . . .
H45B H 0.8202 0.9389 0.5345 0.108 Uiso 1 1 calc R U . . .
H45C H 0.8866 0.9589 0.6546 0.108 Uiso 1 1 calc R U . . .

loop_
_atom_site_aniso_label
_atom_site_aniso_U_11
_atom_site_aniso_U_22
_atom_site_aniso_U_33
_atom_site_aniso_U_23
_atom_site_aniso_U_13
_atom_site_aniso_U_12
Pt1 0.0134(2) 0.0153(2) 0.0182(3) 0.0016(2) 0.0082(2) 0.0018(2)
Se1 0.0191(7) 0.0269(8) 0.0304(8) 0.0082(7) 0.0142(6) -0.0001(6)
Sn1 0.0139(4) 0.0179(5) 0.0185(5) -0.0010(4) 0.0100(4) 0.0007(3)
Sn2 0.0149(5) 0.0152(4) 0.0188(5) 0.0003(4) 0.0088(4) -0.0032(3)
Sn3 0.0140(4) 0.0124(5) 0.0171(4) -0.0007(4) 0.0099(4) -0.0002(3)
Sn4 0.0150(4) 0.0166(5) 0.0219(5) -0.0039(4) 0.0105(4) 0.0001(3)
Sn5 0.0143(5) 0.0218(5) 0.0200(5) 0.0019(4) 0.0104(4) -0.0015(4)
P1 0.0122(17) 0.0165(17) 0.0193(19) 0.0027(14) 0.0069(15) 0.0008(13)
P2 0.0119(16) 0.0155(17) 0.0180(18) -0.0019(14) 0.0057(14) -0.0009(13)
Cl1 0.033(2) 0.0203(17) 0.038(2) -0.0029(15) 0.0281(17) -0.0020(14)
Cl2 0.034(2) 0.0192(18) 0.037(2) 0.0050(16) 0.0203(17) -0.0021(14)
Cl3 0.0202(17) 0.0148(17) 0.025(2) 0.0002(13) 0.0136(15) 0.0015(12)
Cl4 0.033(2) 0.0272(19) 0.034(2) -0.0039(16) 0.0259(18) -0.0048(15)
Cl5 0.031(2) 0.0199(18) 0.039(2) 0.0018(16) 0.0198(18) 0.0023(14)
O1 0.022(5) 0.015(5) 0.028(5) -0.005(4) 0.020(4) -0.005(4)
O2 0.022(5) 0.016(5) 0.027(5) -0.007(4) 0.022(4) -0.002(4)
O3 0.018(5) 0.018(5) 0.027(5) 0.003(4) 0.016(4) 0.002(4)
O4 0.027(6) 0.040(7) 0.054(8) -0.001(6) 0.024(6) -0.008(5)
N1 0.038(7) 0.010(6) 0.038(8) 0.000(5) 0.027(6) 0.009(5)
N2 0.024(7) 0.055(9) 0.066(11) 0.023(8) 0.022(7) 0.001(6)
C1 0.027(7) 0.028(7) 0.026(7) 0.005(6) 0.023(6) 0.014(5)
C2 0.039(8) 0.030(8) 0.033(8) -0.006(6) 0.021(7) 0.008(6)
C3 0.040(9) 0.027(8) 0.034(9) 0.000(7) 0.023(8) 0.009(7)
C4 0.036(9) 0.023(8) 0.032(9) 0.010(7) 0.017(7) 0.017(6)
C5 0.022(8) 0.023(8) 0.032(9) -0.005(7) 0.011(7) 0.005(6)
C6 0.016(7) 0.019(7) 0.024(8) -0.003(6) 0.014(6) -0.007(5)
C7 0.016(7) 0.029(8) 0.018(7) -0.001(6) 0.012(6) 0.001(5)
C8 0.018(7) 0.018(7) 0.027(8) 0.000(6) 0.003(6) -0.005(5)
C9 0.029(8) 0.026(8) 0.031(9) -0.016(7) 0.016(7) -0.023(6)
C10 0.029(9) 0.033(9) 0.046(10) 0.018(8) 0.025(8) 0.017(7)
C11 0.011(7) 0.030(8) 0.027(8) 0.000(6) 0.004(6) -0.004(5)
C12 0.021(7) 0.015(7) 0.013(7) 0.002(5) 0.007(6) 0.007(5)
C13 0.021(8) 0.027(8) 0.031(9) 0.012(7) 0.007(7) 0.005(6)
C14 0.024(8) 0.037(9) 0.030(9) -0.008(7) 0.011(7) 0.011(6)
C15 0.016(7) 0.018(7) 0.043(10) -0.015(7) 0.011(7) 0.005(5)
C16 0.034(9) 0.017(8) 0.071(12) 0.012(8) 0.037(9) 0.007(6)
C17 0.018(7) 0.036(9) 0.053(11) 0.003(8) 0.027(8) 0.002(6)
C18 0.014(7) 0.018(7) 0.017(7) 0.002(6) 0.008(6) 0.001(5)
C19 0.017(7) 0.014(7) 0.018(7) -0.012(5) 0.011(6) -0.004(5)
C20 0.011(6) 0.014(7) 0.023(8) 0.003(6) 0.006(6) -0.001(5)
C21 0.020(7) 0.005(6) 0.017(7) 0.000(5) 0.010(6) 0.003(5)
C22 0.024(8) 0.011(7) 0.022(8) 0.005(6) 0.008(6) 0.001(5)
C23 0.046(9) 0.028(8) 0.020(8) 0.000(6) 0.026(7) 0.005(7)
C24 0.042(9) 0.019(8) 0.024(8) -0.003(6) 0.009(7) -0.018(7)
C25 0.039(9) 0.021(8) 0.043(10) 0.004(7) 0.027(8) -0.008(7)
C26 0.028(7) 0.031(7) 0.028(7) -0.011(6) 0.020(6) 0.007(6)
C27 0.009(6) 0.018(7) 0.025(7) -0.011(6) 0.009(6) -0.003(5)
C28 0.021(8) 0.028(8) 0.036(9) -0.016(7) 0.008(7) -0.007(6)
C29 0.016(7) 0.029(9) 0.029(9) 0.001(7) -0.004(7) -0.002(6)
C30 0.019(7) 0.023(8) 0.033(9) 0.006(7) 0.007(7) -0.001(6)
C31 0.021(8) 0.021(7) 0.034(9) 0.000(7) 0.009(7) 0.002(6)
C32 0.014(7) 0.024(7) 0.020(7) 0.001(6) 0.007(6) 0.001(5)
C33 0.035(9) 0.019(8) 0.017(8) -0.007(6) 0.005(7) -0.006(6)
C34 0.022(7) 0.028(8) 0.016(8) -0.006(6) 0.009(6) 0.002(6)
C35 0.023(8) 0.023(8) 0.029(9) -0.009(6) 0.011(7) -0.001(6)
C36 0.025(7) 0.018(7) 0.022(8) -0.006(6) 0.012(6) -0.007(6)
C37 0.014(7) 0.040(9) 0.028(8) 0.004(7) 0.016(7) 0.006(6)
C38 0.023(7) 0.019(7) 0.022(8) -0.002(6) 0.008(6) -0.002(5)
C39 0.015(7) 0.031(8) 0.023(8) -0.016(6) 0.002(6) 0.006(6)
C40 0.020(7) 0.023(8) 0.031(9) 0.003(6) 0.011(7) 0.006(6)
C41 0.027(8) 0.043(10) 0.019(8) 0.000(7) 0.010(7) 0.004(7)
C42 0.010(6) 0.017(7) 0.018(7) -0.011(6) 0.005(6) -0.005(5)
C43 0.036(10) 0.048(11) 0.047(11) 0.010(9) 0.026(9) -0.008(8)
C44 0.064(14) 0.050(13) 0.13(2) 0.019(14) 0.051(15) -0.001(11)
C45 0.042(12) 0.081(15) 0.112(19) 0.056(13) 0.054(12) 0.036(10)

loop_
_atom_type_symbol
_atom_type_description
_atom_type_scat_dispersion_real
_atom_type_scat_dispersion_imag
_atom_type_scat_source
C C 0.0033 0.0016 'International Tables Vol C Tables 4.2.6.8 and 6.1.1.4'
H H 0.0000 0.0000 'International Tables Vol C Tables 4.2.6.8 and 6.1.1.4'
Sn Sn -0.6537 1.4246 'International Tables Vol C Tables 4.2.6.8 and 6.1.1.4'
Pt Pt -1.7033 8.3905 'International Tables Vol C Tables 4.2.6.8 and 6.1.1.4'
Cl Cl 0.1484 0.1585 'International Tables Vol C Tables 4.2.6.8 and 6.1.1.4'
Se Se -0.0929 2.2259 'International Tables Vol C Tables 4.2.6.8 and 6.1.1.4'
P P 0.1023 0.0942 'International Tables Vol C Tables 4.2.6.8 and 6.1.1.4'
O O 0.0106 0.0060 'International Tables Vol C Tables 4.2.6.8 and 6.1.1.4'
N N 0.0061 0.0033 'International Tables Vol C Tables 4.2.6.8 and 6.1.1.4'

loop_
_geom_angle_atom_site_label_1
_geom_angle_atom_site_label_2
_geom_angle_atom_site_label_3
_geom_angle
_geom_angle_site_symmetry_1
_geom_angle_site_symmetry_3
_geom_angle_publ_flag
N1 Pt1 P1 166.0(3) . . ?
N1 Pt1 P2 101.7(3) . . ?
P1 Pt1 P2 91.90(12) . . ?
N1 Pt1 Se1 70.6(3) . . ?
P1 Pt1 Se1 95.93(9) . . ?
P2 Pt1 Se1 171.80(9) . . ?
C1 Se1 Pt1 77.8(4) . . ?
O1 Sn1 C34 114.3(5) . . ?
O1 Sn1 C33 108.5(5) . . ?
C34 Sn1 C33 137.2(5) . . ?
O1 Sn1 Cl2 86.8(2) . . ?
C34 Sn1 Cl2 89.6(4) . . ?
C33 Sn1 Cl2 93.2(4) . . ?
O1 Sn1 Cl1 84.6(2) . . ?
C34 Sn1 Cl1 91.6(4) . . ?
C33 Sn1 Cl1 91.9(4) . . ?
Cl2 Sn1 Cl1 171.02(11) . . ?
O2 Sn2 C36 112.2(5) . . ?
O2 Sn2 C35 106.5(5) . . ?
C36 Sn2 C35 140.1(5) . . ?
O2 Sn2 O1 75.0(3) . . ?
C36 Sn2 O1 98.5(4) . . ?
C35 Sn2 O1 100.7(4) . . ?
O2 Sn2 Cl3 81.3(2) . . ?
C36 Sn2 Cl3 87.6(4) . . ?
C35 Sn2 Cl3 88.8(4) . . ?
O1 Sn2 Cl3 156.1(2) . . ?
O2 Sn3 C37 113.6(5) . . ?
O2 Sn3 C38 108.4(4) . . ?
C37 Sn3 C38 137.2(5) . . ?
O2 Sn3 O1 73.8(3) . . ?
C37 Sn3 O1 99.6(4) . . ?
C38 Sn3 O1 99.4(5) . . ?
O2 Sn3 O3 72.4(3) . . ?
C37 Sn3 O3 91.7(4) . . ?
C38 Sn3 O3 93.4(4) . . ?
O1 Sn3 O3 146.1(3) . . ?
O3 Sn4 O2 75.9(3) . . ?
O3 Sn4 C40 109.4(4) . . ?
O2 Sn4 C40 98.4(5) . . ?
O3 Sn4 C39 110.0(5) . . ?
O2 Sn4 C39 99.0(5) . . ?
C40 Sn4 C39 139.8(5) . . ?
O3 Sn4 Cl4 79.0(3) . . ?
O2 Sn4 Cl4 154.8(2) . . ?
C40 Sn4 Cl4 88.5(4) . . ?
C39 Sn4 Cl4 90.9(4) . . ?
O3 Sn5 C41 111.0(5) . . ?
O3 Sn5 C42 106.0(4) . . ?
C41 Sn5 C42 140.7(5) . . ?
O3 Sn5 Cl5 91.5(3) . . ?
C41 Sn5 Cl5 94.6(4) . . ?
C42 Sn5 Cl5 97.2(3) . . ?
O3 Sn5 Cl4 77.6(3) . . ?
C41 Sn5 Cl4 87.8(4) . . ?
C42 Sn5 Cl4 87.6(3) . . ?
Cl5 Sn5 Cl4 168.95(11) . . ?
C12 P1 C18 107.6(6) . . ?
C12 P1 C6 104.4(6) . . ?
C18 P1 C6 100.4(6) . . ?
C12 P1 Pt1 110.0(4) . . ?
C18 P1 Pt1 117.4(4) . . ?
C6 P1 Pt1 115.8(4) . . ?
C27 P2 C21 105.9(6) . . ?
C27 P2 C20 103.0(6) . . ?
C21 P2 C20 102.3(6) . . ?
C27 P2 Pt1 114.0(4) . . ?
C21 P2 Pt1 116.9(4) . . ?
C20 P2 Pt1 113.1(4) . . ?
Sn4 Cl4 Sn5 80.08(9) . . ?
Sn1 O1 Sn2 129.4(4) . . ?
Sn1 O1 Sn3 129.6(4) . . ?
Sn2 O1 Sn3 100.7(3) . . ?
Sn2 O2 Sn3 110.6(4) . . ?
Sn2 O2 Sn4 140.7(4) . . ?
Sn3 O2 Sn4 108.7(4) . . ?
Sn5 O3 Sn4 122.5(4) . . ?
Sn5 O3 Sn3 133.0(4) . . ?
Sn4 O3 Sn3 102.9(4) . . ?
C5 N1 C1 117.7(12) . . ?
C5 N1 Pt1 138.4(10) . . ?
C1 N1 Pt1 103.6(9) . . ?
C43 N2 C44 125.1(16) . . ?
C43 N2 C45 118.9(15) . . ?
C44 N2 C45 115.7(16) . . ?
C2 C1 N1 123.0(13) . . ?
C2 C1 Se1 129.2(11) . . ?
N1 C1 Se1 107.8(9) . . ?
C1 C2 C3 118.9(15) . . ?
C1 C2 H2A 120.5 . . ?
C3 C2 H2A 120.5 . . ?
C4 C3 C2 117.9(15) . . ?
C4 C3 H3A 121.0 . . ?
C2 C3 H3A 121.0 . . ?
C3 C4 C5 120.6(14) . . ?
C3 C4 H4A 119.7 . . ?
C5 C4 H4A 119.7 . . ?
N1 C5 C4 121.8(14) . . ?
N1 C5 H5A 119.1 . . ?
C4 C5 H5A 119.1 . . ?
C7 C6 C11 119.7(12) . . ?
C7 C6 P1 120.6(10) . . ?
C11 C6 P1 118.9(10) . . ?
C8 C7 C6 121.2(12) . . ?
C8 C7 H7A 119.4 . . ?
C6 C7 H7A 119.4 . . ?
C7 C8 C9 119.0(12) . . ?
C7 C8 H8A 120.5 . . ?
C9 C8 H8A 120.5 . . ?
C10 C9 C8 120.8(12) . . ?
C10 C9 H9A 119.6 . . ?
C8 C9 H9A 119.6 . . ?
C9 C10 C11 120.3(13) . . ?
C9 C10 H10A 119.8 . . ?
C11 C10 H10A 119.8 . . ?
C10 C11 C6 119.0(13) . . ?
C10 C11 H11A 120.5 . . ?
C6 C11 H11A 120.5 . . ?
C17 C12 C13 117.0(12) . . ?
C17 C12 P1 125.5(11) . . ?
C13 C12 P1 117.0(10) . . ?
C14 C13 C12 122.6(14) . . ?
C14 C13 H13A 118.7 . . ?
C12 C13 H13A 118.7 . . ?
C13 C14 C15 118.3(15) . . ?
C13 C14 H14A 120.8 . . ?
C15 C14 H14A 120.8 . . ?
C16 C15 C14 119.2(13) . . ?
C16 C15 H15A 120.4 . . ?
C14 C15 H15A 120.4 . . ?
C17 C16 C15 120.9(14) . . ?
C17 C16 H16A 119.6 . . ?
C15 C16 H16A 119.6 . . ?
C16 C17 C12 121.9(14) . . ?
C16 C17 H17A 119.0 . . ?
C12 C17 H17A 119.0 . . ?
C19 C18 P1 118.0(9) . . ?
C19 C18 H18A 107.8 . . ?
P1 C18 H18A 107.8 . . ?
C19 C18 H18B 107.8 . . ?
P1 C18 H18B 107.8 . . ?
H18A C18 H18B 107.1 . . ?
C20 C19 C18 112.2(10) . . ?
C20 C19 H19A 109.2 . . ?
C18 C19 H19A 109.2 . . ?
C20 C19 H19B 109.2 . . ?
C18 C19 H19B 109.2 . . ?
H19A C19 H19B 107.9 . . ?
C19 C20 P2 112.5(9) . . ?
C19 C20 H20A 109.1 . . ?
P2 C20 H20A 109.1 . . ?
C19 C20 H20B 109.1 . . ?
P2 C20 H20B 109.1 . . ?
H20A C20 H20B 107.8 . . ?
C26 C21 C22 119.1(11) . . ?
C26 C21 P2 120.5(9) . . ?
C22 C21 P2 120.3(10) . . ?
C21 C22 C23 119.9(12) . . ?
C21 C22 H22A 120.0 . . ?
C23 C22 H22A 120.0 . . ?
C24 C23 C22 118.8(13) . . ?
C24 C23 H23A 120.6 . . ?
C22 C23 H23A 120.6 . . ?
C25 C24 C23 121.9(13) . . ?
C25 C24 H24A 119.1 . . ?
C23 C24 H24A 119.1 . . ?
C24 C25 C26 118.9(13) . . ?
C24 C25 H25A 120.6 . . ?
C26 C25 H25A 120.6 . . ?
C21 C26 C25 121.4(12) . . ?
C21 C26 H26A 119.3 . . ?
C25 C26 H26A 119.3 . . ?
C32 C27 C28 118.3(12) . . ?
C32 C27 P2 120.8(9) . . ?
C28 C27 P2 120.7(10) . . ?
C29 C28 C27 119.2(13) . . ?
C29 C28 H28A 120.4 . . ?
C27 C28 H28A 120.4 . . ?
C30 C29 C28 119.6(13) . . ?
C30 C29 H29A 120.2 . . ?
C28 C29 H29A 120.2 . . ?
C31 C30 C29 121.7(13) . . ?
C31 C30 H30A 119.1 . . ?
C29 C30 H30A 119.1 . . ?
C30 C31 C32 120.3(13) . . ?
C30 C31 H31A 119.8 . . ?
C32 C31 H31A 119.8 . . ?
C31 C32 C27 120.8(12) . . ?
C31 C32 H32A 119.6 . . ?
C27 C32 H32A 119.6 . . ?
Sn1 C33 H33D 109.5 . . ?
Sn1 C33 H33E 109.5 . . ?
H33D C33 H33E 109.5 . . ?
Sn1 C33 H33F 109.5 . . ?
H33D C33 H33F 109.5 . . ?
H33E C33 H33F 109.5 . . ?
Sn1 C34 H34B 109.5 . . ?
Sn1 C34 H34C 109.5 . . ?
H34B C34 H34C 109.5 . . ?
Sn1 C34 H34D 109.5 . . ?
H34B C34 H34D 109.5 . . ?
H34C C34 H34D 109.5 . . ?
Sn2 C35 H35D 109.5 . . ?
Sn2 C35 H35E 109.5 . . ?
H35D C35 H35E 109.5 . . ?
Sn2 C35 H35F 109.5 . . ?
H35D C35 H35F 109.5 . . ?
H35E C35 H35F 109.5 . . ?
Sn2 C36 H36A 109.5 . . ?
Sn2 C36 H36B 109.5 . . ?
H36A C36 H36B 109.5 . . ?
Sn2 C36 H36C 109.5 . . ?
H36A C36 H36C 109.5 . . ?
H36B C36 H36C 109.5 . . ?
Sn3 C37 H37A 109.5 . . ?
Sn3 C37 H37B 109.5 . . ?
H37A C37 H37B 109.5 . . ?
Sn3 C37 H37C 109.5 . . ?
H37A C37 H37C 109.5 . . ?
H37B C37 H37C 109.5 . . ?
Sn3 C38 H38A 109.5 . . ?
Sn3 C38 H38B 109.5 . . ?
H38A C38 H38B 109.5 . . ?
Sn3 C38 H38C 109.5 . . ?
H38A C38 H38C 109.5 . . ?
H38B C38 H38C 109.5 . . ?
Sn4 C39 H39A 109.5 . . ?
Sn4 C39 H39B 109.5 . . ?
H39A C39 H39B 109.5 . . ?
Sn4 C39 H39C 109.5 . . ?
H39A C39 H39C 109.5 . . ?
H39B C39 H39C 109.5 . . ?
Sn4 C40 H40A 109.5 . . ?
Sn4 C40 H40B 109.5 . . ?
H40A C40 H40B 109.5 . . ?
Sn4 C40 H40C 109.5 . . ?
H40A C40 H40C 109.5 . . ?
H40B C40 H40C 109.5 . . ?
Sn5 C41 H41A 109.5 . . ?
Sn5 C41 H41B 109.5 . . ?
H41A C41 H41B 109.5 . . ?
Sn5 C41 H41C 109.5 . . ?
H41A C41 H41C 109.5 . . ?
H41B C41 H41C 109.5 . . ?
Sn5 C42 H42A 109.5 . . ?
Sn5 C42 H42B 109.5 . . ?
H42A C42 H42B 109.5 . . ?
Sn5 C42 H42C 109.5 . . ?
H42A C42 H42C 109.5 . . ?
H42B C42 H42C 109.5 . . ?
O4 C43 N2 128.0(15) . . ?
O4 C43 H43A 116.0 . . ?
N2 C43 H43A 116.0 . . ?
N2 C44 H44A 109.5 . . ?
N2 C44 H44B 109.5 . . ?
H44A C44 H44B 109.5 . . ?
N2 C44 H44C 109.5 . . ?
H44A C44 H44C 109.5 . . ?
H44B C44 H44C 109.5 . . ?
N2 C45 H45A 109.5 . . ?
N2 C45 H45B 109.5 . . ?
H45A C45 H45B 109.5 . . ?
N2 C45 H45C 109.5 . . ?
H45A C45 H45C 109.5 . . ?
H45B C45 H45C 109.5 . . ?

loop_
_geom_bond_atom_site_label_1
_geom_bond_atom_site_label_2
_geom_bond_distance
_geom_bond_site_symmetry_2
_geom_bond_publ_flag
Pt1 N1 2.112(11) . ?
Pt1 P1 2.241(3) . ?
Pt1 P2 2.277(3) . ?
Pt1 Se1 2.4674(14) . ?
Se1 C1 1.898(14) . ?
Sn1 O1 1.960(8) . ?
Sn1 C34 2.095(13) . ?
Sn1 C33 2.126(14) . ?
Sn1 Cl2 2.542(3) . ?
Sn1 Cl1 2.609(3) . ?
Sn2 O2 1.998(9) . ?
Sn2 C36 2.092(13) . ?
Sn2 C35 2.115(13) . ?
Sn2 O1 2.142(8) . ?
Sn2 Cl3 2.695(3) . ?
Sn3 O2 2.036(8) . ?
Sn3 C37 2.104(13) . ?
Sn3 C38 2.119(13) . ?
Sn3 O1 2.163(8) . ?
Sn3 O3 2.245(9) . ?
Sn4 O3 2.035(8) . ?
Sn4 O2 2.087(8) . ?
Sn4 C40 2.107(13) . ?
Sn4 C39 2.107(12) . ?
Sn4 Cl4 2.696(3) . ?
Sn5 O3 1.986(8) . ?
Sn5 C41 2.093(14) . ?
Sn5 C42 2.121(11) . ?
Sn5 Cl5 2.469(4) . ?
Sn5 Cl4 2.782(4) . ?
P1 C12 1.802(13) . ?
P1 C18 1.812(13) . ?
P1 C6 1.817(12) . ?
P2 C27 1.791(12) . ?
P2 C21 1.810(12) . ?
P2 C20 1.836(13) . ?
O4 C43 1.210(18) . ?
N1 C5 1.320(17) . ?
N1 C1 1.376(17) . ?
N2 C43 1.31(2) . ?
N2 C44 1.42(2) . ?
N2 C45 1.46(2) . ?
C1 C2 1.35(2) . ?
C2 C3 1.40(2) . ?
C2 H2A 0.9500 . ?
C3 C4 1.37(2) . ?
C3 H3A 0.9500 . ?
C4 C5 1.385(19) . ?
C4 H4A 0.9500 . ?
C5 H5A 0.9500 . ?
C6 C7 1.379(18) . ?
C6 C11 1.416(18) . ?
C7 C8 1.379(17) . ?
C7 H7A 0.9500 . ?
C8 C9 1.408(19) . ?
C8 H8A 0.9500 . ?
C9 C10 1.37(2) . ?
C9 H9A 0.9500 . ?
C10 C11 1.40(2) . ?
C10 H10A 0.9500 . ?
C11 H11A 0.9500 . ?
C12 C17 1.370(19) . ?
C12 C13 1.40(2) . ?
C13 C14 1.373(19) . ?
C13 H13A 0.9500 . ?
C14 C15 1.41(2) . ?
C14 H14A 0.9500 . ?
C15 C16 1.37(2) . ?
C15 H15A 0.9500 . ?
C16 C17 1.366(19) . ?
C16 H16A 0.9500 . ?
C17 H17A 0.9500 . ?
C18 C19 1.550(15) . ?
C18 H18A 0.9900 . ?
C18 H18B 0.9900 . ?
C19 C20 1.540(17) . ?
C19 H19A 0.9900 . ?
C19 H19B 0.9900 . ?
C20 H20A 0.9900 . ?
C20 H20B 0.9900 . ?
C21 C26 1.370(18) . ?
C21 C22 1.393(18) . ?
C22 C23 1.409(18) . ?
C22 H22A 0.9500 . ?
C23 C24 1.370(19) . ?
C23 H23A 0.9500 . ?
C24 C25 1.37(2) . ?
C24 H24A 0.9500 . ?
C25 C26 1.389(19) . ?
C25 H25A 0.9500 . ?
C26 H26A 0.9500 . ?
C27 C32 1.392(17) . ?
C27 C28 1.413(18) . ?
C28 C29 1.408(19) . ?
C28 H28A 0.9500 . ?
C29 C30 1.358(19) . ?
C29 H29A 0.9500 . ?
C30 C31 1.352(18) . ?
C30 H30A 0.9500 . ?
C31 C32 1.373(17) . ?
C31 H31A 0.9500 . ?
C32 H32A 0.9500 . ?
C33 H33D 0.9800 . ?
C33 H33E 0.9800 . ?
C33 H33F 0.9800 . ?
C34 H34B 0.9800 . ?
C34 H34C 0.9800 . ?
C34 H34D 0.9800 . ?
C35 H35D 0.9800 . ?
C35 H35E 0.9800 . ?
C35 H35F 0.9800 . ?
C36 H36A 0.9800 . ?
C36 H36B 0.9800 . ?
C36 H36C 0.9800 . ?
C37 H37A 0.9800 . ?
C37 H37B 0.9800 . ?
C37 H37C 0.9800 . ?
C38 H38A 0.9800 . ?
C38 H38B 0.9800 . ?
C38 H38C 0.9800 . ?
C39 H39A 0.9800 . ?
C39 H39B 0.9800 . ?
C39 H39C 0.9800 . ?
C40 H40A 0.9800 . ?
C40 H40B 0.9800 . ?
C40 H40C 0.9800 . ?
C41 H41A 0.9800 . ?
C41 H41B 0.9800 . ?
C41 H41C 0.9800 . ?
C42 H42A 0.9800 . ?
C42 H42B 0.9800 . ?
C42 H42C 0.9800 . ?
C43 H43A 0.9500 . ?
C44 H44A 0.9800 . ?
C44 H44B 0.9800 . ?
C44 H44C 0.9800 . ?
C45 H45A 0.9800 . ?
C45 H45B 0.9800 . ?
C45 H45C 0.9800 . ?

loop_
_geom_torsion_atom_site_label_1
_geom_torsion_atom_site_label_2
_geom_torsion_atom_site_label_3
_geom_torsion_atom_site_label_4
_geom_torsion
_geom_torsion_site_symmetry_1
_geom_torsion_site_symmetry_2
_geom_torsion_site_symmetry_3
_geom_torsion_site_symmetry_4
_geom_torsion_publ_flag
C5 N1 C1 C2 -3.3(19) . . . . ?
Pt1 N1 C1 C2 -177.9(11) . . . . ?
C5 N1 C1 Se1 179.2(9) . . . . ?
Pt1 N1 C1 Se1 4.6(9) . . . . ?
Pt1 Se1 C1 C2 178.8(13) . . . . ?
Pt1 Se1 C1 N1 -3.9(8) . . . . ?
N1 C1 C2 C3 3(2) . . . . ?
Se1 C1 C2 C3 180.0(11) . . . . ?
C1 C2 C3 C4 -2(2) . . . . ?
C2 C3 C4 C5 0(2) . . . . ?
C1 N1 C5 C4 2.1(19) . . . . ?
Pt1 N1 C5 C4 174.2(10) . . . . ?
C3 C4 C5 N1 -1(2) . . . . ?
C12 P1 C6 C7 -164.3(11) . . . . ?
C18 P1 C6 C7 84.3(12) . . . . ?
Pt1 P1 C6 C7 -43.2(12) . . . . ?
C12 P1 C6 C11 25.7(12) . . . . ?
C18 P1 C6 C11 -85.7(12) . . . . ?
Pt1 P1 C6 C11 146.8(10) . . . . ?
C11 C6 C7 C8 -2(2) . . . . ?
P1 C6 C7 C8 -172.3(11) . . . . ?
C6 C7 C8 C9 2(2) . . . . ?
C7 C8 C9 C10 -1(2) . . . . ?
C8 C9 C10 C11 -1(2) . . . . ?
C9 C10 C11 C6 1(2) . . . . ?
C7 C6 C11 C10 1(2) . . . . ?
P1 C6 C11 C10 170.9(11) . . . . ?
C18 P1 C12 C17 7.3(13) . . . . ?
C6 P1 C12 C17 -98.7(13) . . . . ?
Pt1 P1 C12 C17 136.4(11) . . . . ?
C18 P1 C12 C13 179.9(10) . . . . ?
C6 P1 C12 C13 73.9(11) . . . . ?
Pt1 P1 C12 C13 -51.0(11) . . . . ?
C17 C12 C13 C14 -1(2) . . . . ?
P1 C12 C13 C14 -173.8(11) . . . . ?
C12 C13 C14 C15 0(2) . . . . ?
C13 C14 C15 C16 1(2) . . . . ?
C14 C15 C16 C17 -1(2) . . . . ?
C15 C16 C17 C12 -1(2) . . . . ?
C13 C12 C17 C16 1(2) . . . . ?
P1 C12 C17 C16 173.7(12) . . . . ?
C12 P1 C18 C19 75.7(10) . . . . ?
C6 P1 C18 C19 -175.5(9) . . . . ?
Pt1 P1 C18 C19 -49.1(10) . . . . ?
P1 C18 C19 C20 65.7(12) . . . . ?
C18 C19 C20 P2 -74.5(11) . . . . ?
C27 P2 C20 C19 -170.2(8) . . . . ?
C21 P2 C20 C19 -60.4(9) . . . . ?
Pt1 P2 C20 C19 66.2(9) . . . . ?
C27 P2 C21 C26 55.0(13) . . . . ?
C20 P2 C21 C26 -52.6(12) . . . . ?
Pt1 P2 C21 C26 -176.7(10) . . . . ?
C27 P2 C21 C22 -123.8(11) . . . . ?
C20 P2 C21 C22 128.7(11) . . . . ?
Pt1 P2 C21 C22 4.5(12) . . . . ?
C26 C21 C22 C23 1.8(19) . . . . ?
P2 C21 C22 C23 -179.4(10) . . . . ?
C21 C22 C23 C24 -1(2) . . . . ?
C22 C23 C24 C25 1(2) . . . . ?
C23 C24 C25 C26 -2(2) . . . . ?
C22 C21 C26 C25 -3(2) . . . . ?
P2 C21 C26 C25 178.5(11) . . . . ?
C24 C25 C26 C21 3(2) . . . . ?
C21 P2 C27 C32 -165.5(11) . . . . ?
C20 P2 C27 C32 -58.4(12) . . . . ?
Pt1 P2 C27 C32 64.5(12) . . . . ?
C21 P2 C27 C28 19.4(13) . . . . ?
C20 P2 C27 C28 126.4(12) . . . . ?
Pt1 P2 C27 C28 -110.6(11) . . . . ?
C32 C27 C28 C29 2(2) . . . . ?
P2 C27 C28 C29 177.6(12) . . . . ?
C27 C28 C29 C30 -1(2) . . . . ?
C28 C29 C30 C31 0(2) . . . . ?
C29 C30 C31 C32 -1(2) . . . . ?
C30 C31 C32 C27 2(2) . . . . ?
C28 C27 C32 C31 -3(2) . . . . ?
P2 C27 C32 C31 -178.4(11) . . . . ?
C44 N2 C43 O4 -176.8(19) . . . . ?
C45 N2 C43 O4 -4(3) . . . . ?
